data_7007349
loop_
_publ_author_name
'Gan, Xin-Min'
'Binyamin, Iris'
'Pailloux, Sylvie'
'Duesler, Eileen N.'
'Paine, Robert T.'

_publ_section_title
;
 Formation of a layered framework structure based upon
 4-methyl-2,6-bis(methylphosphonic acid) phenol.
;
_journal_issue 32
_journal_name_full 'Dalton transactions (Cambridge, England : 2003)'
_journal_page_first 3912
_journal_page_last 3917
_journal_paper_doi 10.1039/b603987a
_journal_year 2006
_chemical_formula_moiety 'C9 H15 La O9 P2'
_chemical_formula_sum 'C9 H15 La O9 P2'
_chemical_formula_weight 468.06
_chemical_name_systematic
;
?
;
_space_group_IT_number 14
_symmetry_cell_setting monoclinic
_symmetry_space_group_name_Hall '-P 2ybc'
_symmetry_space_group_name_H-M 'P 1 21/c 1'
_atom_sites_solution_hydrogens geom
_atom_sites_solution_primary direct
_atom_sites_solution_secondary difmap
_audit_creation_method SHELXL-97
_cell_angle_alpha 90.00
_cell_angle_beta 98.290(10)
_cell_angle_gamma 90.00
_cell_formula_units_Z 4
_cell_length_a 12.0120(10)
_cell_length_b 8.6050(10)
_cell_length_c 13.5380(10)
_cell_measurement_reflns_used 31
_cell_measurement_temperature 293(2)
_cell_measurement_theta_max 13.70
_cell_measurement_theta_min 1.71
_cell_volume 1384.7(2)
_computing_cell_refinement 'Bruker XSCANS'
_computing_data_collection 'Bruker XSCANS'
_computing_data_reduction 'Bruker SHELXTL'
_computing_molecular_graphics 'Bruker SHELXTL'
_computing_publication_material 'Bruker SHELXTL'
_computing_structure_refinement 'SHELXL-97 (Sheldrick, 1997)'
_computing_structure_solution 'SHELXS-97 (Sheldrick, 1990)'
_diffrn_ambient_temperature 293(2)
_diffrn_measured_fraction_theta_full 1.000
_diffrn_measured_fraction_theta_max 1.000
_diffrn_measurement_device_type 'Bruker P4'
_diffrn_measurement_method '\w scans'
_diffrn_radiation_monochromator graphite
_diffrn_radiation_source 'fine-focus sealed tube'
_diffrn_radiation_type MoK\a
_diffrn_radiation_wavelength 0.71073
_diffrn_reflns_av_R_equivalents 0.0189
_diffrn_reflns_av_sigmaI/netI 0.0260
_diffrn_reflns_limit_h_max 14
_diffrn_reflns_limit_h_min -14
_diffrn_reflns_limit_k_max 10
_diffrn_reflns_limit_k_min -10
_diffrn_reflns_limit_l_max 16
_diffrn_reflns_limit_l_min -16
_diffrn_reflns_number 5108
_diffrn_reflns_theta_full 25.00
_diffrn_reflns_theta_max 25.00
_diffrn_reflns_theta_min 1.71
_diffrn_standards_decay_% 5.0
_diffrn_standards_interval_count 97
_diffrn_standards_number 3
_exptl_absorpt_coefficient_mu 3.358
_exptl_absorpt_correction_T_max 0.78
_exptl_absorpt_correction_T_min 0.22
_exptl_absorpt_correction_type gaussian
_exptl_absorpt_process_details Bruker,XPREP
_exptl_crystal_colour colorless
_exptl_crystal_density_diffrn 2.245
_exptl_crystal_density_method 'not measured'
_exptl_crystal_description plate
_exptl_crystal_F_000 912
_exptl_crystal_size_max 0.71
_exptl_crystal_size_mid 0.36
_exptl_crystal_size_min 0.07
_refine_diff_density_max 0.457
_refine_diff_density_min -0.568
_refine_diff_density_rms 0.097
_refine_ls_extinction_method none
_refine_ls_goodness_of_fit_ref 1.107
_refine_ls_hydrogen_treatment noref
_refine_ls_matrix_type full
_refine_ls_number_parameters 191
_refine_ls_number_reflns 2440
_refine_ls_number_restraints 0
_refine_ls_restrained_S_all 1.107
_refine_ls_R_factor_all 0.0206
_refine_ls_R_factor_gt 0.0194
_refine_ls_shift/su_max 0.003
_refine_ls_shift/su_mean 0.000
_refine_ls_structure_factor_coef Fsqd
_refine_ls_weighting_details 'calc w=1/[\s^2^(Fo^2^)+(0.0233P)^2^+1.3834P] where P=(Fo^2^+2Fc^2^)/3'
_refine_ls_weighting_scheme calc
_refine_ls_wR_factor_gt 0.0527
_refine_ls_wR_factor_ref 0.0531
_reflns_number_gt 2278
_reflns_number_total 2440
_reflns_threshold_expression >2sigma(I)
_cod_data_source_file b603987a.txt
_cod_data_source_block rtp98f1
_cod_depositor_comments
;
The following automatic conversions were performed:
'_symmetry_cell_setting' value 'Monoclinic' changed to 'monoclinic'
according to '/home/saulius/struct/CIF-dictionaries/cif_core.dic'
dictionary named 'cif_core.dic' version 2.4.1 from 2010-06-29.

Automatic conversion script
Id: cif_fix_enum 1527 2010-12-29 10:47:43Z saulius 
;
_cod_original_sg_symbol_H-M P2(1)/c
_cod_database_code 7007349

loop_
_symmetry_equiv_pos_as_xyz
'x, y, z'
'-x, y+1/2, -z+1/2'
'-x, -y, -z'
'x, -y-1/2, z-1/2'

loop_
_atom_site_label
_atom_site_type_symbol
_atom_site_fract_x
_atom_site_fract_y
_atom_site_fract_z
_atom_site_U_iso_or_equiv
_atom_site_adp_type
_atom_site_occupancy
_atom_site_symmetry_multiplicity
_atom_site_calc_flag
_atom_site_refinement_flags
_atom_site_disorder_assembly
_atom_site_disorder_group
La La 0.517576(14) 0.729891(19) 0.418888(11) 0.01526(7) Uani 1 1 d . . .
P1 P 0.62021(6) 0.90609(9) 0.68119(5) 0.01486(16) Uani 1 1 d . . .
P2 P 0.69471(7) 0.35339(9) 0.45589(5) 0.01673(17) Uani 1 1 d . . .
O1 O 0.7789(3) 0.7286(3) 0.49716(18) 0.0351(6) Uani 1 1 d . . .
H1 H 0.7576 0.8252 0.4953 0.044 Uiso 1 1 d . . .
O2 O 0.58284(18) 1.0739(2) 0.69638(14) 0.0199(5) Uani 1 1 d . . .
O3 O 0.59949(19) 0.8026(3) 0.76699(15) 0.0231(5) Uani 1 1 d . . .
O4 O 0.56810(19) 0.8419(3) 0.58093(15) 0.0265(5) Uani 1 1 d . . .
O5 O 0.67267(19) 0.2203(2) 0.52399(16) 0.0225(5) Uani 1 1 d . . .
O6 O 0.6965(2) 0.2910(3) 0.34820(16) 0.0248(5) Uani 1 1 d . . .
H6 H 0.6629 0.3434 0.2940 0.031 Uiso 1 1 d . . .
O7 O 0.60671(19) 0.4776(3) 0.45973(16) 0.0255(5) Uani 1 1 d . . .
O8 O 0.39029(18) 0.5248(3) 0.30926(16) 0.0255(5) Uani 1 1 d . . .
H8C H 0.4400 0.4642 0.2878 0.032 Uiso 1 1 d . . .
H8D H 0.3192 0.5143 0.3324 0.032 Uiso 1 1 d . . .
O9 O 0.65689(19) 0.9602(2) 0.40971(15) 0.0242(5) Uani 1 1 d . . .
H9D H 0.6416 1.0476 0.4391 0.030 Uiso 1 1 d . . .
H9E H 0.6600 0.9962 0.3532 0.030 Uiso 1 1 d . . .
C1 C 0.8162(3) 0.6679(4) 0.5899(2) 0.0201(6) Uani 1 1 d . . .
C2 C 0.8188(3) 0.7515(4) 0.6777(2) 0.0205(7) Uani 1 1 d . . .
C3 C 0.8597(3) 0.6765(4) 0.7669(2) 0.0231(7) Uani 1 1 d . . .
H3 H 0.8629 0.7314 0.8264 0.029 Uiso 1 1 calc R . .
C4 C 0.8960(3) 0.5232(4) 0.7704(2) 0.0245(7) Uani 1 1 d . . .
C5 C 0.8892(3) 0.4416(4) 0.6809(2) 0.0235(7) Uani 1 1 d . . .
H5 H 0.9117 0.3381 0.6818 0.029 Uiso 1 1 calc R . .
C6 C 0.8494(2) 0.5123(4) 0.5899(2) 0.0201(6) Uani 1 1 d . . .
C7 C 0.7714(3) 0.9133(3) 0.6807(2) 0.0202(6) Uani 1 1 d . . .
H7A H 0.7874 0.9713 0.6229 0.025 Uiso 1 1 calc R . .
H7B H 0.8071 0.9666 0.7401 0.025 Uiso 1 1 calc R . .
C8 C 0.8367(3) 0.4240(4) 0.4935(2) 0.0214(6) Uani 1 1 d . . .
H8A H 0.8881 0.3364 0.5005 0.027 Uiso 1 1 calc R . .
H8B H 0.8576 0.4910 0.4415 0.027 Uiso 1 1 calc R . .
C9 C 0.9377(3) 0.4464(5) 0.8690(2) 0.0361(9) Uani 1 1 d . . .
H9A H 1.0037 0.4993 0.9005 0.045 Uiso 1 1 calc R . .
H9B H 0.9557 0.3397 0.8578 0.045 Uiso 1 1 calc R . .
H9C H 0.8802 0.4512 0.9113 0.045 Uiso 1 1 calc R . .

loop_
_atom_site_aniso_label
_atom_site_aniso_U_11
_atom_site_aniso_U_22
_atom_site_aniso_U_33
_atom_site_aniso_U_23
_atom_site_aniso_U_13
_atom_site_aniso_U_12
La 0.02045(12) 0.01414(11) 0.01127(11) -0.00062(6) 0.00254(7) 0.00125(6)
P1 0.0198(4) 0.0139(4) 0.0112(3) 0.0001(3) 0.0033(3) 0.0002(3)
P2 0.0198(4) 0.0167(4) 0.0138(4) 0.0003(3) 0.0028(3) 0.0027(3)
O1 0.0650(19) 0.0220(12) 0.0189(12) 0.0044(9) 0.0080(12) 0.0081(12)
O2 0.0272(12) 0.0161(10) 0.0156(10) 0.0008(8) 0.0007(8) 0.0040(9)
O3 0.0284(12) 0.0227(11) 0.0201(11) 0.0059(9) 0.0097(9) 0.0040(10)
O4 0.0266(12) 0.0348(13) 0.0176(11) -0.0079(10) 0.0021(9) -0.0036(10)
O5 0.0271(12) 0.0231(12) 0.0176(11) 0.0035(9) 0.0044(9) -0.0019(9)
O6 0.0355(13) 0.0244(12) 0.0146(11) -0.0001(9) 0.0040(9) 0.0057(10)
O7 0.0269(12) 0.0246(12) 0.0243(11) -0.0020(9) 0.0014(9) 0.0075(10)
O8 0.0251(12) 0.0275(12) 0.0251(11) -0.0052(9) 0.0074(9) -0.0025(10)
O9 0.0330(13) 0.0187(11) 0.0216(11) 0.0004(9) 0.0064(9) 0.0002(10)
C1 0.0214(16) 0.0213(16) 0.0181(15) 0.0007(12) 0.0042(12) -0.0009(13)
C2 0.0161(15) 0.0230(16) 0.0231(17) -0.0025(12) 0.0050(13) -0.0027(12)
C3 0.0178(15) 0.0320(18) 0.0191(15) -0.0045(13) 0.0017(12) 0.0012(14)
C4 0.0174(15) 0.0317(18) 0.0240(16) 0.0041(14) 0.0014(12) 0.0021(14)
C5 0.0189(16) 0.0210(16) 0.0308(17) 0.0022(13) 0.0034(13) 0.0046(13)
C6 0.0149(14) 0.0229(16) 0.0228(15) -0.0011(13) 0.0036(12) -0.0010(13)
C7 0.0232(16) 0.0177(15) 0.0201(14) -0.0022(12) 0.0042(12) -0.0046(13)
C8 0.0188(16) 0.0213(15) 0.0252(16) -0.0021(13) 0.0074(13) 0.0003(13)
C9 0.032(2) 0.048(2) 0.0270(18) 0.0078(16) -0.0002(15) 0.0139(18)

loop_
_atom_type_symbol
_atom_type_description
_atom_type_scat_dispersion_real
_atom_type_scat_dispersion_imag
_atom_type_scat_source
C C 0.0033 0.0016 'International Tables Vol C Tables 4.2.6.8 and 6.1.1.4'
H H 0.0000 0.0000 'International Tables Vol C Tables 4.2.6.8 and 6.1.1.4'
O O 0.0106 0.0060 'International Tables Vol C Tables 4.2.6.8 and 6.1.1.4'
P P 0.1023 0.0942 'International Tables Vol C Tables 4.2.6.8 and 6.1.1.4'
La La -0.2871 2.4523 'International Tables Vol C Tables 4.2.6.8 and 6.1.1.4'

loop_
_geom_angle_atom_site_label_1
_geom_angle_atom_site_label_2
_geom_angle_atom_site_label_3
_geom_angle
_geom_angle_site_symmetry_1
_geom_angle_site_symmetry_3
_geom_angle_publ_flag
O4 La O3 138.16(8) . 4_575 ?
O4 La O7 96.04(8) . . ?
O3 La O7 82.61(7) 4_575 . ?
O4 La O2 109.72(7) . 3_676 ?
O3 La O2 76.43(7) 4_575 3_676 ?
O7 La O2 154.09(7) . 3_676 ?
O4 La O5 76.96(7) . 3_666 ?
O3 La O5 140.20(7) 4_575 3_666 ?
O7 La O5 117.51(7) . 3_666 ?
O2 La O5 72.66(7) 3_676 3_666 ?
O4 La O9 70.00(7) . . ?
O3 La O9 72.85(7) 4_575 . ?
O7 La O9 114.95(7) . . ?
O2 La O9 73.20(7) 3_676 . ?
O5 La O9 119.70(7) 3_666 . ?
O4 La O8 146.37(7) . . ?
O3 La O8 73.69(7) 4_575 . ?
O7 La O8 74.57(7) . . ?
O2 La O8 84.96(7) 3_676 . ?
O5 La O8 79.14(7) 3_666 . ?
O9 La O8 143.41(7) . . ?
O4 La O7 79.42(7) . 3_666 ?
O3 La O7 134.33(7) 4_575 3_666 ?
O7 La O7 65.19(8) . 3_666 ?
O2 La O7 121.18(7) 3_676 3_666 ?
O5 La O7 52.41(6) 3_666 3_666 ?
O9 La O7 149.33(6) . 3_666 ?
O8 La O7 67.26(6) . 3_666 ?
O4 La P2 74.47(6) . 3_666 ?
O3 La P2 147.22(5) 4_575 3_666 ?
O7 La P2 92.07(5) . 3_666 ?
O2 La P2 97.32(5) 3_676 3_666 ?
O5 La P2 25.70(5) 3_666 3_666 ?
O9 La P2 136.87(5) . 3_666 ?
O8 La P2 73.72(5) . 3_666 ?
O7 La P2 26.90(4) 3_666 3_666 ?
O3 P1 O4 112.40(14) . . ?
O3 P1 O2 111.55(12) . . ?
O4 P1 O2 111.84(13) . . ?
O3 P1 C7 107.35(14) . . ?
O4 P1 C7 107.04(13) . . ?
O2 P1 C7 106.25(13) . . ?
O7 P2 O5 109.22(13) . . ?
O7 P2 O6 112.38(12) . . ?
O5 P2 O6 109.63(13) . . ?
O7 P2 C8 112.83(14) . . ?
O5 P2 C8 108.76(14) . . ?
O6 P2 C8 103.84(14) . . ?
O7 P2 La 62.90(9) . 3_666 ?
O5 P2 La 46.86(9) . 3_666 ?
O6 P2 La 121.10(10) . 3_666 ?
C8 P2 La 133.32(10) . 3_666 ?
C1 O1 H1 116.5 . . ?
P1 O2 La 132.74(11) . 3_676 ?
P1 O3 La 148.49(13) . 4_576 ?
P1 O4 La 170.35(14) . . ?
P2 O5 La 107.44(11) . 3_666 ?
P2 O6 H6 121.5 . . ?
P2 O7 La 154.93(14) . . ?
P2 O7 La 90.21(10) . 3_666 ?
La O7 La 114.81(8) . 3_666 ?
La O8 H8C 102.6 . . ?
La O8 H8D 110.5 . . ?
H8C O8 H8D 137.6 . . ?
La O9 H9D 116.7 . . ?
La O9 H9E 116.2 . . ?
H9D O9 H9E 97.9 . . ?
O1 C1 C2 123.4(3) . . ?
O1 C1 C6 114.9(3) . . ?
C2 C1 C6 121.7(3) . . ?
C1 C2 C3 117.6(3) . . ?
C1 C2 C7 122.7(3) . . ?
C3 C2 C7 119.5(3) . . ?
C4 C3 C2 122.7(3) . . ?
C4 C3 H3 118.7 . . ?
C2 C3 H3 118.7 . . ?
C3 C4 C5 118.1(3) . . ?
C3 C4 C9 120.6(3) . . ?
C5 C4 C9 121.3(3) . . ?
C4 C5 C6 121.2(3) . . ?
C4 C5 H5 119.4 . . ?
C6 C5 H5 119.4 . . ?
C5 C6 C1 118.7(3) . . ?
C5 C6 C8 121.8(3) . . ?
C1 C6 C8 119.5(3) . . ?
C2 C7 P1 110.5(2) . . ?
C2 C7 H7A 109.6 . . ?
P1 C7 H7A 109.6 . . ?
C2 C7 H7B 109.6 . . ?
P1 C7 H7B 109.6 . . ?
H7A C7 H7B 108.1 . . ?
C6 C8 P2 112.8(2) . . ?
C6 C8 H8A 109.0 . . ?
P2 C8 H8A 109.0 . . ?
C6 C8 H8B 109.0 . . ?
P2 C8 H8B 109.0 . . ?
H8A C8 H8B 107.8 . . ?
C4 C9 H9A 109.5 . . ?
C4 C9 H9B 109.5 . . ?
H9A C9 H9B 109.5 . . ?
C4 C9 H9C 109.5 . . ?
H9A C9 H9C 109.5 . . ?
H9B C9 H9C 109.5 . . ?

loop_
_geom_bond_atom_site_label_1
_geom_bond_atom_site_label_2
_geom_bond_distance
_geom_bond_site_symmetry_2
_geom_bond_publ_flag
La O4 2.393(2) . ?
La O3 2.420(2) 4_575 ?
La O7 2.448(2) . ?
La O2 2.489(2) 3_676 ?
La O5 2.552(2) 3_666 ?
La O9 2.608(2) . ?
La O8 2.646(2) . ?
La O7 2.971(2) 3_666 ?
La P2 3.3372(8) 3_666 ?
P1 O3 1.512(2) . ?
P1 O4 1.515(2) . ?
P1 O2 1.535(2) . ?
P1 C7 1.819(3) . ?
P2 O7 1.510(2) . ?
P2 O5 1.517(2) . ?
P2 O6 1.557(2) . ?
P2 C8 1.813(3) . ?
P2 La 3.3372(8) 3_666 ?
O1 C1 1.373(4) . ?
O1 H1 0.8691 . ?
O2 La 2.490(2) 3_676 ?
O3 La 2.420(2) 4_576 ?
O5 La 2.552(2) 3_666 ?
O6 H6 0.9052 . ?
O7 La 2.971(2) 3_666 ?
O8 H8C 0.8736 . ?
O8 H8D 0.9553 . ?
O9 H9D 0.8822 . ?
O9 H9E 0.8311 . ?
C1 C2 1.387(4) . ?
C1 C6 1.397(4) . ?
C2 C3 1.394(5) . ?
C2 C7 1.507(4) . ?
C3 C4 1.388(5) . ?
C3 H3 0.9300 . ?
C4 C5 1.393(4) . ?
C4 C9 1.509(4) . ?
C5 C6 1.395(4) . ?
C5 H5 0.9300 . ?
C6 C8 1.499(4) . ?
C7 H7A 0.9700 . ?
C7 H7B 0.9700 . ?
C8 H8A 0.9700 . ?
C8 H8B 0.9700 . ?
C9 H9A 0.9600 . ?
C9 H9B 0.9600 . ?
C9 H9C 0.9600 . ?

loop_
_geom_torsion_atom_site_label_1
_geom_torsion_atom_site_label_2
_geom_torsion_atom_site_label_3
_geom_torsion_atom_site_label_4
_geom_torsion
_geom_torsion_site_symmetry_1
_geom_torsion_site_symmetry_2
_geom_torsion_site_symmetry_3
_geom_torsion_site_symmetry_4
_geom_torsion_publ_flag
O3 P1 O2 La -138.66(15) . . . 3_676 ?
O4 P1 O2 La -11.8(2) . . . 3_676 ?
C7 P1 O2 La 104.66(18) . . . 3_676 ?
O4 P1 O3 La -118.2(3) . . . 4_576 ?
O2 P1 O3 La 8.4(3) . . . 4_576 ?
O7 P2 O5 La 8.89(15) . . . 3_666 ?
O6 P2 O5 La -114.66(12) . . . 3_666 ?
C8 P2 O5 La 132.42(12) . . . 3_666 ?
O5 P2 O7 La 176.4(3) . . . . ?
O6 P2 O7 La -61.7(3) . . . . ?
C8 P2 O7 La 55.3(3) . . . . ?
La P2 O7 La -176.3(3) 3_666 . . . ?
O5 P2 O7 La -7.27(12) . . . 3_666 ?
O6 P2 O7 La 114.62(11) . . . 3_666 ?
C8 P2 O7 La -128.37(12) . . . 3_666 ?
O4 La O7 P2 -108.7(3) . . . . ?
O3 La O7 P2 29.2(3) 4_575 . . . ?
O2 La O7 P2 65.2(4) 3_676 . . . ?
O5 La O7 P2 172.9(3) 3_666 . . . ?
O9 La O7 P2 -38.0(3) . . . . ?
O8 La O7 P2 104.2(3) . . . . ?
O7 La O7 P2 175.9(4) 3_666 . . . ?
P2 La O7 P2 176.7(3) 3_666 . . . ?
O4 La O7 La 75.38(9) . . . 3_666 ?
O3 La O7 La -146.75(9) 4_575 . . 3_666 ?
O2 La O7 La -110.70(15) 3_676 . . 3_666 ?
O5 La O7 La -3.05(11) 3_666 . . 3_666 ?
O9 La O7 La 146.10(7) . . . 3_666 ?
O8 La O7 La -71.69(8) . . . 3_666 ?
O7 La O7 La 0.0 3_666 . . 3_666 ?
P2 La O7 La 0.78(7) 3_666 . . 3_666 ?
O1 C1 C2 C3 -179.3(3) . . . . ?
C6 C1 C2 C3 2.2(5) . . . . ?
O1 C1 C2 C7 5.5(5) . . . . ?
C6 C1 C2 C7 -173.0(3) . . . . ?
C1 C2 C3 C4 -0.7(5) . . . . ?
C7 C2 C3 C4 174.6(3) . . . . ?
C2 C3 C4 C5 -1.0(5) . . . . ?
C2 C3 C4 C9 -178.9(3) . . . . ?
C3 C4 C5 C6 1.3(5) . . . . ?
C9 C4 C5 C6 179.2(3) . . . . ?
C4 C5 C6 C1 0.1(5) . . . . ?
C4 C5 C6 C8 -177.2(3) . . . . ?
O1 C1 C6 C5 179.5(3) . . . . ?
C2 C1 C6 C5 -1.9(5) . . . . ?
O1 C1 C6 C8 -3.2(4) . . . . ?
C2 C1 C6 C8 175.4(3) . . . . ?
C1 C2 C7 P1 82.5(3) . . . . ?
C3 C2 C7 P1 -92.6(3) . . . . ?
O3 P1 C7 C2 54.2(2) . . . . ?
O4 P1 C7 C2 -66.7(2) . . . . ?
O2 P1 C7 C2 173.6(2) . . . . ?
C5 C6 C8 P2 96.4(3) . . . . ?
C1 C6 C8 P2 -80.9(3) . . . . ?
O7 P2 C8 C6 49.1(3) . . . . ?
O5 P2 C8 C6 -72.2(3) . . . . ?
O6 P2 C8 C6 171.1(2) . . . . ?
La P2 C8 C6 -24.5(3) 3_666 . . . ?
